data_7126501
loop_
_publ_author_name
'Sasmal, Sheuli'
'Sinha, Soumya Kumar'
'Lahiri, Goutam Kumar'
'Maiti, Debabrata'

_publ_section_title
;
 A directing group-assisted ruthenium-catalyzed approach to access
 meta-nitrated phenols.
;
_journal_issue 52
_journal_name_full 'Chemical communications (Cambridge, England)'
_journal_page_first 7100
_journal_page_last 7103
_journal_paper_doi 10.1039/d0cc02851g
_journal_volume 56
_journal_year 2020
_chemical_formula_moiety 'C12 H10 N2 O4'
_chemical_formula_sum 'C12 H10 N2 O4'
_chemical_formula_weight 246.22
_space_group_crystal_system monoclinic
_space_group_IT_number 14
_space_group_name_Hall '-P 2ybc'
_space_group_name_H-M_alt 'P 1 21/c 1'
_atom_sites_solution_hydrogens geom
_atom_sites_solution_primary dual
_audit_creation_date 2020-04-13
_audit_creation_method
;
Olex2 1.3
(compiled Nov 21 2019 18:26:39 for OlexSys, GUI svn.r6003)
;
_audit_update_record
;
2020-04-13 deposited with the CCDC.	2020-05-07 downloaded from the CCDC.
;
_cell_angle_alpha 90
_cell_angle_beta 110.333(5)
_cell_angle_gamma 90
_cell_formula_units_Z 4
_cell_length_a 8.5310(4)
_cell_length_b 11.1285(5)
_cell_length_c 12.0481(6)
_cell_measurement_reflns_used 4162
_cell_measurement_temperature 150
_cell_measurement_theta_max 31.0820
_cell_measurement_theta_min 3.5960
_cell_volume 1072.54(9)
_computing_cell_refinement 'CrysAlisPro 1.171.38.43 (Rigaku OD, 2015)'
_computing_data_collection 'CrysAlisPro 1.171.38.43 (Rigaku OD, 2015)'
_computing_data_reduction 'CrysAlisPro 1.171.38.43 (Rigaku OD, 2015)'
_computing_molecular_graphics 'Olex2 1.3 (Dolomanov et al., 2009)'
_computing_publication_material 'Olex2 1.3 (Dolomanov et al., 2009)'
_computing_structure_refinement 'SHELXL 2014/7 (Sheldrick, 2015)'
_computing_structure_solution 'SHELXT  (Sheldrick, 2015)'
_diffrn_ambient_temperature 150
_diffrn_detector 'CCD plate'
_diffrn_detector_area_resol_mean 28.5714
_diffrn_detector_type 'Rigaku Saturn724+'
_diffrn_measured_fraction_theta_full 0.950
_diffrn_measured_fraction_theta_max 0.950
_diffrn_measurement_details
;
List of Runs (angles in degrees, time in seconds):

  # Type    Start    End  Width  t~exp~   \w     \q     \k     \f   Frames
#--------------------------------------------------------------------------
  1  \w    -72.00  53.50   0.50    8.00    --  -20.00   0.00-108.00  251
  2  \w    -13.50  18.00   0.50    8.00    --  -20.00 -72.00 108.00   63
  3  \w    -73.00 -43.00   0.50    8.00    --  -20.00 -72.00  36.00   60
  4  \w   -107.00  -3.50   0.50    8.00    --  -20.00   0.00 -36.00  207
;
_diffrn_measurement_device 'abstract diffractometer'
_diffrn_measurement_device_type 'dtrek-CrysAlisPro-abstract goniometer imported rigaku-d*trek images'
_diffrn_measurement_method '\w scans'
_diffrn_measurement_specimen_support 'Mitegen 50um'
_diffrn_orient_matrix_type 'CrysAlisPro convention (1999,Acta A55,543-557)'
_diffrn_orient_matrix_UB_11 0.0700860000
_diffrn_orient_matrix_UB_12 -0.0317796000
_diffrn_orient_matrix_UB_13 0.0381990000
_diffrn_orient_matrix_UB_21 0.0321351000
_diffrn_orient_matrix_UB_22 0.0541235000
_diffrn_orient_matrix_UB_23 0.0305490000
_diffrn_orient_matrix_UB_31 -0.0437565000
_diffrn_orient_matrix_UB_32 -0.0111068000
_diffrn_orient_matrix_UB_33 0.0393876000
_diffrn_radiation_collimation 0.3
_diffrn_radiation_monochromator graphite
_diffrn_radiation_probe x-ray
_diffrn_radiation_type 'Mo K\a'
_diffrn_radiation_wavelength 0.71073
_diffrn_reflns_av_R_equivalents 0.0344
_diffrn_reflns_av_unetI/netI 0.0270
_diffrn_reflns_Laue_measured_fraction_full 0.950
_diffrn_reflns_Laue_measured_fraction_max 0.950
_diffrn_reflns_limit_h_max 10
_diffrn_reflns_limit_h_min -10
_diffrn_reflns_limit_k_max 13
_diffrn_reflns_limit_k_min -9
_diffrn_reflns_limit_l_max 9
_diffrn_reflns_limit_l_min -13
_diffrn_reflns_number 5567
_diffrn_reflns_point_group_measured_fraction_full 0.950
_diffrn_reflns_point_group_measured_fraction_max 0.950
_diffrn_reflns_theta_full 25.000
_diffrn_reflns_theta_max 25.000
_diffrn_reflns_theta_min 3.146
_diffrn_source 'fine-focus sealed X-ray tube'
_diffrn_source_current 24.0
_diffrn_source_power 1.2
_diffrn_source_target Mo
_diffrn_source_type 'Enhance (Mo) X-ray Source'
_diffrn_source_voltage 50.0
_exptl_absorpt_coefficient_mu 0.117
_exptl_absorpt_correction_T_max 1.00000
_exptl_absorpt_correction_T_min 0.41573
_exptl_absorpt_correction_type multi-scan
_exptl_absorpt_process_details
;
CrysAlisPro 1.171.38.43 (Rigaku Oxford Diffraction, 2015)
Empirical absorption correction using spherical harmonics,
 implemented in SCALE3 ABSPACK scaling algorithm.
;
_exptl_crystal_colour 'clear light colourless'
_exptl_crystal_colour_lustre clear
_exptl_crystal_colour_modifier light
_exptl_crystal_colour_primary colourless
_exptl_crystal_density_diffrn 1.525
_exptl_crystal_description trapezoid
_exptl_crystal_F_000 512
_exptl_crystal_size_max 0.11
_exptl_crystal_size_mid 0.089
_exptl_crystal_size_min 0.076
_refine_diff_density_max 0.230
_refine_diff_density_min -0.231
_refine_diff_density_rms 0.058
_refine_ls_extinction_method none
_refine_ls_goodness_of_fit_ref 1.065
_refine_ls_hydrogen_treatment constr
_refine_ls_matrix_type full
_refine_ls_number_parameters 164
_refine_ls_number_reflns 1797
_refine_ls_number_restraints 0
_refine_ls_restrained_S_all 1.065
_refine_ls_R_factor_all 0.0455
_refine_ls_R_factor_gt 0.0414
_refine_ls_shift/su_max 0.000
_refine_ls_shift/su_mean 0.000
_refine_ls_structure_factor_coef Fsqd
_refine_ls_weighting_details 'w=1/[\s^2^(Fo^2^)+(0.0704P)^2^+0.3562P] where P=(Fo^2^+2Fc^2^)/3'
_refine_ls_weighting_scheme calc
_refine_ls_wR_factor_gt 0.1097
_refine_ls_wR_factor_ref 0.1143
_reflns_Friedel_coverage 0.000
_reflns_number_gt 1633
_reflns_number_total 1797
_reflns_threshold_expression 'I > 2\s(I)'
_cod_data_source_file d0cc02851g2.cif
_cod_data_source_block dm-ta-53_mo
_cod_depositor_comments
;
Adding full bibliography for 7126500--7126501.cif.

2025-01-30
Z value and formula fixed to values more according to usual
chemical conventions.                 miguel
;
_cod_original_formula_sum 'C5.33 H4.44 N0.89 O1.78'
_cod_original_formula_weight 109.43
_cod_original_formula_moiety '0.444(C12 H10 N2 O4)'
_cod_original_formula_units_Z 9
_cod_original_cell_volume 1072.55(9)
_cod_database_code 7126501
_shelx_shelxl_version_number 2014/7
_shelx_space_group_comment
;
The symmetry employed for this shelxl refinement is uniquely defined
by the following loop, which should always be used as a source of
symmetry information in preference to the above space-group names.
They are only intended as comments.
;
_shelx_estimated_absorpt_t_max 0.991
_shelx_estimated_absorpt_t_min 0.987
_reflns_odcompleteness_completeness 79.70
_reflns_odcompleteness_iscentric 1
_reflns_odcompleteness_theta 31.06
_olex2_refinement_description
;
1. Fixed Uiso
 At 1.2 times of:
  All C(H) groups
 At 1.5 times of:
  All C(H,H,H) groups
2.a Aromatic/amide H refined with riding coordinates:
 C008(H008), C009(H009), C00A(H00D), C00B(H00E), C00C(H00F), C00H(H00H),
 C00I(H00I)
2.b Idealised Me refined as rotating group:
 C007(H00A,H00B,H00C)
;
_olex2_submission_special_instructions 'No special instructions were received'
_oxdiff_exptl_absorpt_empirical_details
;
Empirical correction (ABSPACK) includes:
- Absorption correction using spherical harmonics
- Frame scaling
- Detector area scaling
;
_oxdiff_exptl_absorpt_empirical_full_max 2.811
_oxdiff_exptl_absorpt_empirical_full_min 0.735

loop_
_space_group_symop_operation_xyz
'x, y, z'
'-x, y+1/2, -z+1/2'
'-x, -y, -z'
'x, -y-1/2, z-1/2'

loop_
_atom_site_label
_atom_site_type_symbol
_atom_site_fract_x
_atom_site_fract_y
_atom_site_fract_z
_atom_site_U_iso_or_equiv
_atom_site_adp_type
_atom_site_occupancy
_atom_site_site_symmetry_order
_atom_site_calc_flag
_atom_site_refinement_flags_posn
_atom_site_refinement_flags_adp
_atom_site_refinement_flags_occupancy
_atom_site_disorder_assembly
_atom_site_disorder_group
O001 O 0.39602(13) 0.38502(10) 0.28280(9) 0.0163(3) Uani 1 1 d . . . . .
O002 O 0.27780(13) 0.42737(10) 0.70626(9) 0.0176(3) Uani 1 1 d . . . . .
O003 O 0.56298(13) 0.13241(10) 0.52863(10) 0.0208(3) Uani 1 1 d . . . . .
O004 O 0.64041(13) 0.24350(10) 0.40924(10) 0.0197(3) Uani 1 1 d . . . . .
N005 N 0.06404(15) 0.28644(12) 0.64695(11) 0.0158(3) Uani 1 1 d . . . . .
N006 N 0.55422(15) 0.22513(12) 0.47047(11) 0.0142(3) Uani 1 1 d . . . . .
C007 C 0.31987(19) 0.46910(15) 0.18864(13) 0.0182(4) Uani 1 1 d . . . . .
H00A H 0.3625 0.4552 0.1240 0.027 Uiso 1 1 calc R U . . .
H00B H 0.3470 0.5513 0.2184 0.027 Uiso 1 1 calc R U . . .
H00C H 0.1983 0.4581 0.1595 0.027 Uiso 1 1 calc R U . . .
C008 C 0.40523(17) 0.32424(14) 0.58432(13) 0.0139(4) Uani 1 1 d . . . . .
H008 H 0.4566 0.2693 0.6467 0.017 Uiso 1 1 calc R U . . .
C009 C 0.21985(18) 0.49002(14) 0.50487(13) 0.0153(4) Uani 1 1 d . . . . .
H009 H 0.1452 0.5492 0.5144 0.018 Uiso 1 1 calc R U . . .
C00A C -0.05175(18) 0.22238(15) 0.67461(14) 0.0178(4) Uani 1 1 d . . . . .
H00D H -0.1199 0.1680 0.6172 0.021 Uiso 1 1 calc R U . . .
C00B C 0.25026(17) 0.48258(14) 0.39921(13) 0.0146(4) Uani 1 1 d . . . . .
H00E H 0.1950 0.5363 0.3365 0.018 Uiso 1 1 calc R U . . .
C00C C 0.02385(19) 0.31111(15) 0.86568(14) 0.0210(4) Uani 1 1 d . . . . .
H00F H 0.0105 0.3192 0.9404 0.025 Uiso 1 1 calc R U . . .
C00D C 0.15694(17) 0.36081(14) 0.72877(13) 0.0141(4) Uani 1 1 d . . . . .
C00E C 0.36096(17) 0.39724(14) 0.38379(13) 0.0128(4) Uani 1 1 d . . . . .
C00F C 0.43678(17) 0.31821(14) 0.47850(13) 0.0134(4) Uani 1 1 d . . . . .
C00G C 0.29803(18) 0.41149(14) 0.59654(13) 0.0149(4) Uani 1 1 d . . . . .
C00H C 0.14259(19) 0.37795(15) 0.83970(13) 0.0179(4) Uani 1 1 d . . . . .
H00H H 0.2120 0.4335 0.8950 0.021 Uiso 1 1 calc R U . . .
C00I C -0.07669(19) 0.23137(15) 0.78125(15) 0.0210(4) Uani 1 1 d . . . . .
H00I H -0.1599 0.1847 0.7970 0.025 Uiso 1 1 calc R U . . .

loop_
_atom_site_aniso_label
_atom_site_aniso_U_11
_atom_site_aniso_U_22
_atom_site_aniso_U_33
_atom_site_aniso_U_23
_atom_site_aniso_U_13
_atom_site_aniso_U_12
O001 0.0198(6) 0.0174(6) 0.0129(6) 0.0013(4) 0.0071(4) 0.0023(4)
O002 0.0181(5) 0.0242(7) 0.0132(6) -0.0051(4) 0.0089(5) -0.0044(4)
O003 0.0206(6) 0.0161(6) 0.0265(7) 0.0060(5) 0.0092(5) 0.0028(4)
O004 0.0196(6) 0.0237(7) 0.0209(6) 0.0014(5) 0.0135(5) 0.0017(4)
N005 0.0140(6) 0.0191(7) 0.0145(7) 0.0009(5) 0.0051(5) 0.0023(5)
N006 0.0135(6) 0.0155(7) 0.0129(6) -0.0013(5) 0.0036(5) -0.0019(5)
C007 0.0232(8) 0.0189(9) 0.0121(7) 0.0028(6) 0.0058(6) 0.0002(6)
C008 0.0125(7) 0.0157(8) 0.0132(7) 0.0000(6) 0.0042(6) -0.0047(6)
C009 0.0126(7) 0.0154(8) 0.0188(8) -0.0036(6) 0.0064(6) -0.0020(6)
C00A 0.0141(7) 0.0182(9) 0.0217(8) 0.0038(6) 0.0069(6) 0.0028(6)
C00B 0.0135(7) 0.0146(8) 0.0145(8) 0.0009(6) 0.0032(6) -0.0025(6)
C00C 0.0237(8) 0.0273(10) 0.0157(8) 0.0087(7) 0.0116(7) 0.0116(7)
C00D 0.0128(7) 0.0164(8) 0.0142(7) 0.0041(6) 0.0061(6) 0.0055(6)
C00E 0.0129(7) 0.0147(8) 0.0117(8) -0.0027(6) 0.0054(6) -0.0049(6)
C00F 0.0104(7) 0.0131(8) 0.0163(8) -0.0024(6) 0.0042(6) -0.0030(6)
C00G 0.0143(7) 0.0192(8) 0.0131(8) -0.0042(6) 0.0070(6) -0.0058(6)
C00H 0.0185(8) 0.0219(9) 0.0125(8) 0.0013(6) 0.0043(6) 0.0078(6)
C00I 0.0185(8) 0.0218(9) 0.0263(9) 0.0104(7) 0.0124(7) 0.0064(6)

loop_
_atom_type_symbol
_atom_type_description
_atom_type_scat_dispersion_real
_atom_type_scat_dispersion_imag
_atom_type_scat_source
C C 0.0033 0.0016 'International Tables Vol C Tables 4.2.6.8 and 6.1.1.4'
H H 0.0000 0.0000 'International Tables Vol C Tables 4.2.6.8 and 6.1.1.4'
N N 0.0061 0.0033 'International Tables Vol C Tables 4.2.6.8 and 6.1.1.4'
O O 0.0106 0.0060 'International Tables Vol C Tables 4.2.6.8 and 6.1.1.4'

loop_
_geom_angle_atom_site_label_1
_geom_angle_atom_site_label_2
_geom_angle_atom_site_label_3
_geom_angle
_geom_angle_site_symmetry_1
_geom_angle_site_symmetry_3
_geom_angle_publ_flag
C00E O001 C007 117.50(12) . . ?
C00D O002 C00G 117.76(12) . . ?
C00D N005 C00A 116.59(13) . . ?
O003 N006 C00F 117.41(12) . . ?
O004 N006 O003 123.37(13) . . ?
O004 N006 C00F 119.20(12) . . ?
O001 C007 H00A 109.5 . . ?
O001 C007 H00B 109.5 . . ?
O001 C007 H00C 109.5 . . ?
H00A C007 H00B 109.5 . . ?
H00A C007 H00C 109.5 . . ?
H00B C007 H00C 109.5 . . ?
C00F C008 H008 120.7 . . ?
C00G C008 H008 120.7 . . ?
C00G C008 C00F 118.60(14) . . ?
C00B C009 H009 119.9 . . ?
C00G C009 H009 119.9 . . ?
C00G C009 C00B 120.17(14) . . ?
N005 C00A H00D 118.1 . . ?
N005 C00A C00I 123.73(15) . . ?
C00I C00A H00D 118.1 . . ?
C009 C00B H00E 119.6 . . ?
C009 C00B C00E 120.89(14) . . ?
C00E C00B H00E 119.6 . . ?
C00H C00C H00F 120.3 . . ?
C00H C00C C00I 119.44(15) . . ?
C00I C00C H00F 120.3 . . ?
O002 C00D C00H 115.95(14) . . ?
N005 C00D O002 119.26(13) . . ?
N005 C00D C00H 124.80(14) . . ?
O001 C00E C00B 123.88(13) . . ?
O001 C00E C00F 118.82(13) . . ?
C00B C00E C00F 117.29(14) . . ?
C008 C00F N006 116.60(13) . . ?
C008 C00F C00E 122.10(14) . . ?
C00E C00F N006 121.30(13) . . ?
C008 C00G O002 119.58(14) . . ?
C008 C00G C009 120.92(14) . . ?
C009 C00G O002 119.31(14) . . ?
C00C C00H C00D 117.36(15) . . ?
C00C C00H H00H 121.3 . . ?
C00D C00H H00H 121.3 . . ?
C00A C00I C00C 118.08(15) . . ?
C00A C00I H00I 121.0 . . ?
C00C C00I H00I 121.0 . . ?

loop_
_geom_bond_atom_site_label_1
_geom_bond_atom_site_label_2
_geom_bond_distance
_geom_bond_site_symmetry_2
_geom_bond_publ_flag
O001 C007 1.4395(18) . ?
O001 C00E 1.3569(18) . ?
O002 C00D 1.3710(19) . ?
O002 C00G 1.4025(19) . ?
O003 N006 1.2349(17) . ?
O004 N006 1.2261(17) . ?
N005 C00A 1.351(2) . ?
N005 C00D 1.320(2) . ?
N006 C00F 1.467(2) . ?
C007 H00A 0.9800 . ?
C007 H00B 0.9800 . ?
C007 H00C 0.9800 . ?
C008 H008 0.9500 . ?
C008 C00F 1.393(2) . ?
C008 C00G 1.376(2) . ?
C009 H009 0.9500 . ?
C009 C00B 1.387(2) . ?
C009 C00G 1.384(2) . ?
C00A H00D 0.9500 . ?
C00A C00I 1.377(2) . ?
C00B H00E 0.9500 . ?
C00B C00E 1.397(2) . ?
C00C H00F 0.9500 . ?
C00C C00H 1.377(2) . ?
C00C C00I 1.397(2) . ?
C00D C00H 1.397(2) . ?
C00E C00F 1.407(2) . ?
C00H H00H 0.9500 . ?
C00I H00I 0.9500 . ?

loop_
_geom_torsion_atom_site_label_1
_geom_torsion_atom_site_label_2
_geom_torsion_atom_site_label_3
_geom_torsion_atom_site_label_4
_geom_torsion
_geom_torsion_site_symmetry_1
_geom_torsion_site_symmetry_2
_geom_torsion_site_symmetry_3
_geom_torsion_site_symmetry_4
_geom_torsion_publ_flag
O001 C00E C00F N006 1.1(2) . . . . ?
O001 C00E C00F C008 -179.16(12) . . . . ?
O002 C00D C00H C00C -179.11(13) . . . . ?
O003 N006 C00F C008 29.26(17) . . . . ?
O003 N006 C00F C00E -150.96(13) . . . . ?
O004 N006 C00F C008 -149.28(13) . . . . ?
O004 N006 C00F C00E 30.50(19) . . . . ?
N005 C00A C00I C00C -0.2(2) . . . . ?
N005 C00D C00H C00C 0.8(2) . . . . ?
C007 O001 C00E C00B 3.0(2) . . . . ?
C007 O001 C00E C00F -178.46(12) . . . . ?
C009 C00B C00E O001 179.87(13) . . . . ?
C009 C00B C00E C00F 1.3(2) . . . . ?
C00A N005 C00D O002 179.34(12) . . . . ?
C00A N005 C00D C00H -0.5(2) . . . . ?
C00B C009 C00G O002 174.18(12) . . . . ?
C00B C009 C00G C008 -0.7(2) . . . . ?
C00B C00E C00F N006 179.70(12) . . . . ?
C00B C00E C00F C008 -0.5(2) . . . . ?
C00D O002 C00G C008 -88.77(16) . . . . ?
C00D O002 C00G C009 96.25(16) . . . . ?
C00D N005 C00A C00I 0.2(2) . . . . ?
C00F C008 C00G O002 -173.41(12) . . . . ?
C00F C008 C00G C009 1.5(2) . . . . ?
C00G O002 C00D N005 -0.83(19) . . . . ?
C00G O002 C00D C00H 179.05(12) . . . . ?
C00G C008 C00F N006 178.92(13) . . . . ?
C00G C008 C00F C00E -0.9(2) . . . . ?
C00G C009 C00B C00E -0.7(2) . . . . ?
C00H C00C C00I C00A 0.4(2) . . . . ?
C00I C00C C00H C00D -0.7(2) . . . . ?
